data_7056853
loop_
_publ_author_name
'Neshat, Abdollah'
'Varestan, Solmaz'
'Halvagar, Mohammad Reza'

_publ_section_title
;
 Cu(i) complexes of dihydrobis(2-mercapto-benzimidazolyl)borate and
 dihydrobis(2-mercapto-benzothiazolyl)borate ligands: structural,
 photophysical and computational studies
;
_journal_issue 3
_journal_name_full 'New Journal of Chemistry'
_journal_page_first 2036
_journal_paper_doi 10.1039/C7NJ03521G
_journal_volume 42
_journal_year 2018
_chemical_formula_moiety 'C32 H43 B Cu N2 P S4'
_chemical_formula_sum 'C32 H43 B Cu N2 P S4'
_chemical_formula_weight 688.91
_space_group_crystal_system monoclinic
_space_group_IT_number 14
_space_group_name_Hall '-P 2yn'
_space_group_name_H-M_alt 'P 1 21/n 1'
_symmetry_space_group_name_Hall '-P 2yn'
_symmetry_space_group_name_H-M 'P 1 21/n 1'
_atom_sites_solution_hydrogens mixed
_audit_creation_date 2017-08-03T15:37:09-00:00
_audit_creation_method 'WinGX routine CIF_UPDATE'
_audit_update_record
;
2017-08-03 deposited with the CCDC.
2017-12-26 downloaded from the CCDC.
;
_cell_angle_alpha 90
_cell_angle_beta 90.50(3)
_cell_angle_gamma 90
_cell_formula_units_Z 4
_cell_length_a 10.495(2)
_cell_length_b 23.223(5)
_cell_length_c 14.166(3)
_cell_measurement_reflns_used 5308
_cell_measurement_temperature 293(2)
_cell_measurement_theta_max 25.1
_cell_measurement_theta_min 1.68
_cell_volume 3452.5(12)
_computing_cell_refinement 'STOE X-AREA'
_computing_data_collection 'STOE X-AREA'
_computing_data_reduction 'STOE X-RED'
_computing_structure_refinement 'SHELXL-2014 (Sheldrick, 2014)'
_diffrn_ambient_temperature 293(2)
_diffrn_detector 'image plate (34 cm diameter)'
_diffrn_detector_area_resol_mean 6.67
_diffrn_measured_fraction_theta_full 0.96
_diffrn_measured_fraction_theta_max 0.991
_diffrn_measurement_device '2-circle goniometer'
_diffrn_measurement_device_type 'STOE IPDS 2T'
_diffrn_measurement_method 'rotation method'
_diffrn_radiation_monochromator 'plane graphite'
_diffrn_radiation_type MoK\a
_diffrn_radiation_wavelength 0.71073
_diffrn_reflns_av_R_equivalents 0.1256
_diffrn_reflns_Laue_measured_fraction_full 0.96
_diffrn_reflns_Laue_measured_fraction_max 0.991
_diffrn_reflns_limit_h_max 10
_diffrn_reflns_limit_h_min -12
_diffrn_reflns_limit_k_max 25
_diffrn_reflns_limit_k_min -27
_diffrn_reflns_limit_l_max 16
_diffrn_reflns_limit_l_min -16
_diffrn_reflns_number 12927
_diffrn_reflns_point_group_measured_fraction_full 0.96
_diffrn_reflns_point_group_measured_fraction_max 0.991
_diffrn_reflns_theta_full 25
_diffrn_reflns_theta_max 24.711
_diffrn_reflns_theta_min 1.684
_diffrn_source 'sealed X-ray tube, 12 x 0.4 mm long-fine focus'
_exptl_absorpt_coefficient_mu 0.945
_exptl_absorpt_correction_T_max 0.7934
_exptl_absorpt_correction_T_min 0.6985
_exptl_absorpt_correction_type numerical
_exptl_crystal_colour Yellow
_exptl_crystal_density_diffrn 1.325
_exptl_crystal_description Block
_exptl_crystal_F_000 1448
_exptl_crystal_size_max 0.5
_exptl_crystal_size_mid 0.4
_exptl_crystal_size_min 0.28
_refine_diff_density_max 0.775
_refine_diff_density_min -1.04
_refine_diff_density_rms 0.074
_refine_ls_extinction_method none
_refine_ls_goodness_of_fit_ref 0.816
_refine_ls_hydrogen_treatment constr
_refine_ls_matrix_type full
_refine_ls_number_parameters 370
_refine_ls_number_reflns 5835
_refine_ls_number_restraints 394
_refine_ls_restrained_S_all 0.793
_refine_ls_R_factor_all 0.128
_refine_ls_R_factor_gt 0.0589
_refine_ls_shift/su_max 0
_refine_ls_shift/su_mean 0
_refine_ls_structure_factor_coef Fsqd
_refine_ls_weighting_details 'w=1/[\s^2^(Fo^2^)+(0.0323P)^2^] where P=(Fo^2^+2Fc^2^)/3'
_refine_ls_weighting_scheme calc
_refine_ls_wR_factor_gt 0.1233
_refine_ls_wR_factor_ref 0.1345
_reflns_number_gt 2549
_reflns_number_total 5835
_reflns_threshold_expression 'I > 2\s(I)'
_cod_data_source_file c7nj03521g2.cif
_cod_data_source_block sad1_CCDC1
_cod_depositor_comments
;
The following automatic conversions were performed:

'_exptl_absorpt_correction_type' value 'Numerical' changed to
'numerical' according to
/home/data/users/saulius/crontab/automatic-downloads/rss-feeds/RSC/lib/dictionaries/cif_core.dic
dictionary named 'cif_core.dic' version 2.4.2 from 2011-04-26.

Automatic conversion script
Id: cif_fix_values 4973 2017-02-22 13:04:09Z antanas 

 Adding full bibliography for 7056852--7056853.cif.
;
_cod_database_code 7056853
_shelx_estimated_absorpt_t_min 0.649
_shelx_estimated_absorpt_t_max 0.778

loop_
_symmetry_equiv_pos_as_xyz
'x, y, z'
'-x+1/2, y+1/2, -z+1/2'
'-x, -y, -z'
'x-1/2, -y-1/2, z-1/2'

loop_
_atom_site_label
_atom_site_type_symbol
_atom_site_fract_x
_atom_site_fract_y
_atom_site_fract_z
_atom_site_U_iso_or_equiv
_atom_site_adp_type
_atom_site_occupancy
_atom_site_calc_flag
C1 C 0.3752(6) 0.0444(2) 0.1843(4) 0.0502(15) Uani 1 d
C2 C 0.1480(7) 0.0145(3) 0.1576(4) 0.0640(17) Uani 1 d
C3 C 0.1634(6) 0.0632(2) 0.2189(4) 0.0519(15) Uani 1 d
C4 C 0.5473(6) 0.1266(2) 0.4026(4) 0.0454(13) Uani 1 d
C5 C 0.4513(6) 0.0695(2) 0.5344(4) 0.0446(14) Uani 1 d
C6 C 0.3732(6) 0.0764(2) 0.4572(4) 0.0428(13) Uani 1 d
C7 C 0.2513(6) 0.0508(2) 0.4589(4) 0.0509(15) Uani 1 d
H4 H 0.1956 0.0541 0.4078 0.061 Uiso 1 calc
C8 C 0.2178(7) 0.0212(2) 0.5370(4) 0.0623(18) Uani 1 d
H3 H 0.1379 0.0039 0.5384 0.075 Uiso 1 calc
C9 C 0.2961(7) 0.0155(2) 0.6143(4) 0.0622(17) Uani 1 d
H2 H 0.2686 -0.0045 0.6674 0.075 Uiso 1 calc
C10 C 0.4173(7) 0.0398(2) 0.6126(4) 0.0574(17) Uani 1 d
H1 H 0.4731 0.0357 0.6635 0.069 Uiso 1 calc
C11 C 0.0567(6) 0.0910(3) 0.2519(4) 0.0616(17) Uani 1 d
H10 H 0.0655 0.1232 0.2903 0.074 Uiso 1 calc
C12 C -0.0651(7) 0.0708(3) 0.2281(5) 0.074(2) Uani 1 d
H9 H -0.1371 0.0888 0.2519 0.089 Uiso 1 calc
C13 C -0.0771(8) 0.0241(4) 0.1689(5) 0.088(2) Uani 1 d
H8 H -0.1582 0.0113 0.1522 0.105 Uiso 1 calc
C14 C 0.0236(8) -0.0035(3) 0.1348(5) 0.085(2) Uani 1 d
H7 H 0.0116 -0.0351 0.0954 0.102 Uiso 1 calc
C15 C 0.7271(6) 0.2181(2) 0.0198(4) 0.0527(14) Uani 1 d
H21 H 0.721 0.2461 -0.0317 0.063 Uiso 1 calc
C16 C 0.8077(6) 0.2447(3) 0.0988(5) 0.0716(19) Uani 1 d
H19 H 0.7687 0.2804 0.1192 0.086 Uiso 1 calc
H20 H 0.8103 0.2187 0.1524 0.086 Uiso 1 calc
C17 C 0.9405(7) 0.2564(3) 0.0666(6) 0.095(2) Uani 1 d
H17 H 0.9901 0.2713 0.1193 0.114 Uiso 1 calc
H18 H 0.9381 0.2857 0.0179 0.114 Uiso 1 calc
C18 C 1.0052(8) 0.2037(4) 0.0286(6) 0.101(3) Uani 1 d
H15 H 1.0155 0.1756 0.0787 0.121 Uiso 1 calc
H16 H 1.0892 0.2139 0.006 0.121 Uiso 1 calc
C19 C 0.9282(8) 0.1777(4) -0.0511(6) 0.098(2) Uani 1 d
H13 H 0.9696 0.1429 -0.0728 0.117 Uiso 1 calc
H14 H 0.9244 0.2046 -0.1034 0.117 Uiso 1 calc
C20 C 0.7918(7) 0.1633(3) -0.0188(5) 0.075(2) Uani 1 d
H11 H 0.7949 0.134 0.03 0.09 Uiso 1 calc
H12 H 0.7427 0.1483 -0.0717 0.09 Uiso 1 calc
C21 C 0.4813(6) 0.2746(2) 0.0699(4) 0.0455(14) Uani 1 d
H32 H 0.3935 0.2675 0.049 0.055 Uiso 1 calc
C22 C 0.5311(6) 0.3219(2) 0.0063(4) 0.0561(16) Uani 1 d
H30 H 0.532 0.3086 -0.0586 0.067 Uiso 1 calc
H31 H 0.6177 0.3317 0.0246 0.067 Uiso 1 calc
C23 C 0.4433(6) 0.3766(2) 0.0145(4) 0.0599(17) Uani 1 d
H28 H 0.4783 0.4076 -0.0232 0.072 Uiso 1 calc
H29 H 0.3591 0.3677 -0.0102 0.072 Uiso 1 calc
C24 C 0.4327(7) 0.3957(3) 0.1133(5) 0.0719(19) Uani 1 d
H26 H 0.3747 0.4282 0.1163 0.086 Uiso 1 calc
H27 H 0.5156 0.4087 0.1355 0.086 Uiso 1 calc
C25 C 0.3860(7) 0.3491(3) 0.1769(4) 0.075(2) Uani 1 d
H24 H 0.2993 0.339 0.1593 0.09 Uiso 1 calc
H25 H 0.3855 0.3629 0.2415 0.09 Uiso 1 calc
C26 C 0.4720(7) 0.2948(2) 0.1703(4) 0.0627(18) Uani 1 d
H22 H 0.5565 0.3038 0.1944 0.075 Uiso 1 calc
H23 H 0.4368 0.2643 0.209 0.075 Uiso 1 calc
C27 C 0.4855(6) 0.1646(2) -0.0365(4) 0.0547(15) Uani 1 d
H43 H 0.5305 0.1277 -0.0415 0.066 Uiso 1 calc
C28 C 0.3473(6) 0.1490(3) -0.0081(4) 0.0643(17) Uani 1 d
H41 H 0.3485 0.1308 0.0536 0.077 Uiso 1 calc
H42 H 0.2971 0.1839 -0.0036 0.077 Uiso 1 calc
C29 C 0.2850(8) 0.1085(3) -0.0792(5) 0.090(2) Uani 1 d
H39 H 0.329 0.0718 -0.0781 0.108 Uiso 1 calc
H40 H 0.1972 0.1018 -0.0614 0.108 Uiso 1 calc
C30 C 0.2880(9) 0.1319(4) -0.1743(6) 0.105(3) Uani 1 d
H37 H 0.2343 0.1658 -0.1776 0.126 Uiso 1 calc
H38 H 0.2537 0.1036 -0.2182 0.126 Uiso 1 calc
C31 C 0.4238(9) 0.1479(4) -0.2038(5) 0.100(3) Uani 1 d
H35 H 0.4211 0.1654 -0.266 0.12 Uiso 1 calc
H36 H 0.4749 0.1132 -0.2077 0.12 Uiso 1 calc
C32 C 0.4861(7) 0.1897(3) -0.1341(4) 0.074(2) Uani 1 d
H33 H 0.5732 0.1972 -0.153 0.088 Uiso 1 calc
H34 H 0.4401 0.2259 -0.1345 0.088 Uiso 1 calc
B1 B 0.3407(7) 0.1291(3) 0.2961(5) 0.0473(15) Uani 1 d
H5 H 0.3986 0.1596 0.2459 0.057 Uiso 1 d
H6 H 0.2567 0.1542 0.3291 0.057 Uiso 1 d
Cu1 Cu 0.55986(8) 0.15174(3) 0.19311(5) 0.0541(2) Uani 1 d
N1 N 0.2947(5) 0.07695(19) 0.2329(3) 0.0472(12) Uani 1 d
N2 N 0.4232(5) 0.10830(18) 0.3829(3) 0.0455(11) Uani 1 d
P1 P 0.56454(16) 0.20334(6) 0.06159(10) 0.0452(4) Uani 1 d
S1 S 0.53215(17) 0.05109(7) 0.17347(12) 0.0617(5) Uani 1 d
S2 S 0.2945(2) -0.01075(7) 0.12251(14) 0.0776(6) Uani 1 d
S3 S 0.64291(17) 0.16799(7) 0.33834(11) 0.0639(5) Uani 1 d
S4 S 0.59598(16) 0.10421(7) 0.51376(10) 0.0559(4) Uani 1 d

loop_
_atom_site_aniso_label
_atom_site_aniso_U_11
_atom_site_aniso_U_22
_atom_site_aniso_U_33
_atom_site_aniso_U_23
_atom_site_aniso_U_13
_atom_site_aniso_U_12
C1 0.052(4) 0.035(3) 0.064(4) 0.006(3) 0.001(3) -0.003(3)
C2 0.068(4) 0.048(3) 0.076(4) 0.002(3) -0.010(3) -0.017(3)
C3 0.048(4) 0.050(3) 0.057(4) 0.004(3) -0.007(3) -0.004(3)
C4 0.045(4) 0.042(3) 0.049(3) -0.008(3) 0.008(3) 0.004(3)
C5 0.059(4) 0.033(3) 0.041(3) -0.002(2) 0.003(3) 0.003(3)
C6 0.047(4) 0.038(3) 0.043(3) -0.001(3) 0.008(3) 0.009(3)
C7 0.051(4) 0.053(4) 0.048(3) 0.004(3) 0.006(3) 0.002(3)
C8 0.071(5) 0.047(4) 0.069(4) 0.010(3) 0.008(3) -0.007(3)
C9 0.088(5) 0.041(3) 0.059(4) 0.010(3) 0.018(3) -0.002(4)
C10 0.076(5) 0.044(3) 0.052(3) 0.000(3) -0.005(3) 0.006(3)
C11 0.046(4) 0.070(4) 0.069(4) 0.005(3) 0.002(3) -0.009(3)
C12 0.049(4) 0.078(5) 0.095(5) 0.005(4) 0.001(4) -0.007(4)
C13 0.065(5) 0.095(6) 0.103(6) 0.002(4) -0.007(5) -0.029(5)
C14 0.082(5) 0.068(5) 0.105(6) -0.016(4) -0.010(5) -0.029(4)
C15 0.051(4) 0.045(3) 0.061(4) 0.002(3) 0.008(3) 0.003(3)
C16 0.047(4) 0.068(4) 0.100(5) -0.018(4) 0.005(4) -0.014(4)
C17 0.047(5) 0.092(5) 0.145(7) -0.016(5) 0.011(4) -0.011(4)
C18 0.041(5) 0.112(6) 0.150(7) 0.000(6) 0.008(4) 0.004(4)
C19 0.064(5) 0.095(5) 0.135(6) -0.021(5) 0.020(4) 0.019(5)
C20 0.061(4) 0.061(4) 0.104(5) -0.019(4) 0.005(4) 0.009(4)
C21 0.035(4) 0.042(3) 0.059(3) 0.003(3) 0.003(3) 0.010(3)
C22 0.055(5) 0.040(3) 0.073(4) 0.010(3) -0.002(3) 0.007(3)
C23 0.052(5) 0.045(3) 0.083(4) 0.008(3) 0.004(3) 0.010(3)
C24 0.073(5) 0.049(3) 0.094(5) -0.004(3) -0.003(4) 0.019(4)
C25 0.089(6) 0.065(4) 0.072(4) -0.005(3) 0.008(4) 0.025(4)
C26 0.082(5) 0.049(3) 0.057(3) 0.003(3) 0.001(3) 0.017(4)
C27 0.061(4) 0.044(3) 0.059(3) -0.004(3) -0.010(3) 0.013(3)
C28 0.046(4) 0.057(4) 0.089(4) -0.006(4) -0.017(3) 0.000(3)
C29 0.084(6) 0.075(5) 0.111(5) -0.011(4) -0.049(4) 0.000(4)
C30 0.114(6) 0.086(5) 0.113(5) -0.022(5) -0.055(5) -0.001(5)
C31 0.130(7) 0.098(6) 0.072(4) -0.018(4) -0.028(5) 0.006(6)
C32 0.095(6) 0.074(5) 0.051(3) -0.005(3) -0.015(4) -0.002(4)
B1 0.051(4) 0.038(3) 0.052(4) 0.002(3) -0.007(3) -0.001(3)
Cu1 0.0503(5) 0.0504(4) 0.0614(5) 0.0133(4) -0.0052(4) -0.0030(4)
N1 0.047(3) 0.037(2) 0.058(3) 0.001(2) -0.004(2) -0.003(2)
N2 0.046(3) 0.039(2) 0.052(3) 0.001(2) -0.005(2) 0.001(2)
P1 0.0410(11) 0.0406(8) 0.0540(9) 0.0044(7) -0.0032(7) -0.0022(8)
S1 0.0556(13) 0.0447(8) 0.0849(12) 0.0052(9) 0.0042(9) 0.0070(9)
S2 0.0813(16) 0.0480(10) 0.1036(14) -0.0197(10) 0.0010(11) -0.0108(10)
S3 0.0589(13) 0.0691(11) 0.0636(10) 0.0117(9) -0.0104(8) -0.0138(10)
S4 0.0577(12) 0.0546(9) 0.0552(9) 0.0007(8) -0.0113(8) 0.0020(9)

loop_
_atom_type_symbol
_atom_type_description
_atom_type_scat_dispersion_real
_atom_type_scat_dispersion_imag
_atom_type_scat_source
C C 0.003 0.002 'International Tables Vol C Tables 4.2.6.8 and 6.1.1.4'
H H 0 0 'International Tables Vol C Tables 4.2.6.8 and 6.1.1.4'
B B 0.001 0.001 'International Tables Vol C Tables 4.2.6.8 and 6.1.1.4'
Cu Cu 0.32 1.265 'International Tables Vol C Tables 4.2.6.8 and 6.1.1.4'
N N 0.006 0.003 'International Tables Vol C Tables 4.2.6.8 and 6.1.1.4'
P P 0.102 0.094 'International Tables Vol C Tables 4.2.6.8 and 6.1.1.4'
S S 0.125 0.123 'International Tables Vol C Tables 4.2.6.8 and 6.1.1.4'

loop_
_exptl_crystal_face_index_h
_exptl_crystal_face_index_k
_exptl_crystal_face_index_l
_exptl_crystal_face_perp_dist
0 4 -3 0.233
-5 -1 5 0.137
5 0 -4 0.137
1 -6 4 0.246
-2 8 -3 0.305
1 6 2 0.209
-1 -4 -2 0.123
0 -6 -1 0.111
1 -7 2 0.204
-4 3 1 0.28

loop_
_geom_angle_atom_site_label_1
_geom_angle_atom_site_label_2
_geom_angle_atom_site_label_3
_geom_angle
N1 C1 S1 129.0(4)
N1 C1 S2 111.4(5)
S1 C1 S2 119.6(4)
C14 C2 C3 118.3(7)
C14 C2 S2 131.4(6)
C3 C2 S2 110.3(5)
C11 C3 N1 129.5(6)
C11 C3 C2 119.1(6)
N1 C3 C2 111.3(6)
N2 C4 S3 129.2(4)
N2 C4 S4 111.0(4)
S3 C4 S4 119.7(3)
C10 C5 C6 123.5(6)
C10 C5 S4 127.4(5)
C6 C5 S4 109.1(4)
C5 C6 N2 116.0(5)
C5 C6 C7 118.2(5)
N2 C6 C7 125.8(5)
C8 C7 C6 118.1(6)
C8 C7 H4 120.9
C6 C7 H4 120.9
C7 C8 C9 123.1(7)
C7 C8 H3 118.5
C9 C8 H3 118.5
C8 C9 C10 119.3(6)
C8 C9 H2 120.4
C10 C9 H2 120.4
C5 C10 C9 117.9(6)
C5 C10 H1 121.1
C9 C10 H1 121.1
C3 C11 C12 120.4(7)
C3 C11 H10 119.8
C12 C11 H10 119.8
C13 C12 C11 119.3(7)
C13 C12 H9 120.4
C11 C12 H9 120.4
C14 C13 C12 122.2(8)
C14 C13 H8 118.9
C12 C13 H8 118.9
C13 C14 C2 120.8(7)
C13 C14 H7 119.6
C2 C14 H7 119.6
C16 C15 C20 110.5(5)
C16 C15 P1 110.4(4)
C20 C15 P1 111.9(4)
C16 C15 H21 108
C20 C15 H21 108
P1 C15 H21 108
C17 C16 C15 111.2(6)
C17 C16 H19 109.4
C15 C16 H19 109.4
C17 C16 H20 109.4
C15 C16 H20 109.4
H19 C16 H20 108
C16 C17 C18 112.8(6)
C16 C17 H17 109
C18 C17 H17 109
C16 C17 H18 109
C18 C17 H18 109
H17 C17 H18 107.8
C17 C18 C19 110.7(7)
C17 C18 H15 109.5
C19 C18 H15 109.5
C17 C18 H16 109.5
C19 C18 H16 109.5
H15 C18 H16 108.1
C18 C19 C20 111.0(7)
C18 C19 H13 109.4
C20 C19 H13 109.4
C18 C19 H14 109.4
C20 C19 H14 109.4
H13 C19 H14 108
C19 C20 C15 109.8(6)
C19 C20 H11 109.7
C15 C20 H11 109.7
C19 C20 H12 109.7
C15 C20 H12 109.7
H11 C20 H12 108.2
C26 C21 C22 111.2(5)
C26 C21 P1 111.7(4)
C22 C21 P1 116.0(4)
C26 C21 H32 105.7
C22 C21 H32 105.7
P1 C21 H32 105.7
C21 C22 C23 109.6(5)
C21 C22 H30 109.8
C23 C22 H30 109.8
C21 C22 H31 109.8
C23 C22 H31 109.8
H30 C22 H31 108.2
C24 C23 C22 111.2(5)
C24 C23 H28 109.4
C22 C23 H28 109.4
C24 C23 H29 109.4
C22 C23 H29 109.4
H28 C23 H29 108
C23 C24 C25 112.4(5)
C23 C24 H26 109.1
C25 C24 H26 109.1
C23 C24 H27 109.1
C25 C24 H27 109.1
H26 C24 H27 107.8
C24 C25 C26 111.0(6)
C24 C25 H24 109.4
C26 C25 H24 109.4
C24 C25 H25 109.4
C26 C25 H25 109.4
H24 C25 H25 108
C21 C26 C25 110.7(5)
C21 C26 H22 109.5
C25 C26 H22 109.5
C21 C26 H23 109.5
C25 C26 H23 109.5
H22 C26 H23 108.1
C32 C27 C28 110.0(5)
C32 C27 P1 119.9(4)
C28 C27 P1 109.5(4)
C32 C27 H43 105.5
C28 C27 H43 105.5
P1 C27 H43 105.5
C29 C28 C27 111.7(6)
C29 C28 H41 109.3
C27 C28 H41 109.3
C29 C28 H42 109.3
C27 C28 H42 109.3
H41 C28 H42 107.9
C30 C29 C28 111.8(6)
C30 C29 H39 109.3
C28 C29 H39 109.3
C30 C29 H40 109.3
C28 C29 H40 109.3
H39 C29 H40 107.9
C29 C30 C31 111.8(7)
C29 C30 H37 109.3
C31 C30 H37 109.3
C29 C30 H38 109.3
C31 C30 H38 109.3
H37 C30 H38 107.9
C30 C31 C32 111.9(7)
C30 C31 H35 109.2
C32 C31 H35 109.2
C30 C31 H36 109.2
C32 C31 H36 109.2
H35 C31 H36 107.9
C27 C32 C31 110.1(6)
C27 C32 H33 109.6
C31 C32 H33 109.6
C27 C32 H34 109.6
C31 C32 H34 109.6
H33 C32 H34 108.2
N1 B1 N2 111.8(4)
N1 B1 Cu1 95.6(4)
N2 B1 Cu1 90.9(4)
N1 B1 H5 106.1
N2 B1 H5 111.9
Cu1 B1 H5 30.3
N1 B1 H6 112.7
N2 B1 H6 104.7
Cu1 B1 H6 138.6
H5 B1 H6 109.8
P1 Cu1 S3 131.61(7)
P1 Cu1 S1 115.97(6)
S3 Cu1 S1 108.50(6)
P1 Cu1 B1 124.55(14)
S3 Cu1 B1 82.44(13)
S1 Cu1 B1 76.94(14)
P1 Cu1 H5 108.1
S3 Cu1 H5 87.9
S1 Cu1 H5 91.9
B1 Cu1 H5 18.6
C1 N1 C3 114.8(5)
C1 N1 B1 122.4(5)
C3 N1 B1 122.7(5)
C4 N2 C6 111.6(4)
C4 N2 B1 124.7(5)
C6 N2 B1 123.0(5)
C15 P1 C27 105.1(3)
C15 P1 C21 106.8(3)
C27 P1 C21 105.7(3)
C15 P1 Cu1 113.4(2)
C27 P1 Cu1 110.85(19)
C21 P1 Cu1 114.23(18)
C1 S1 Cu1 101.6(2)
C2 S2 C1 92.0(3)
C4 S3 Cu1 99.89(19)
C4 S4 C5 92.3(3)

loop_
_geom_bond_atom_site_label_1
_geom_bond_atom_site_label_2
_geom_bond_distance
C1 N1 1.330(7)
C1 S1 1.663(7)
C1 S2 1.764(6)
C2 C14 1.406(9)
C2 C3 1.435(8)
C2 S2 1.723(8)
C3 C11 1.377(8)
C3 N1 1.426(7)
C4 N2 1.396(7)
C4 S3 1.665(6)
C4 S4 1.732(5)
C5 C10 1.357(7)
C5 C6 1.370(7)
C5 S4 1.746(6)
C6 N2 1.393(7)
C6 C7 1.412(8)
C7 C8 1.352(7)
C7 H4 0.93
C8 C9 1.370(8)
C8 H3 0.93
C9 C10 1.392(9)
C9 H2 0.93
C10 H1 0.93
C11 C12 1.399(9)
C11 H10 0.93
C12 C13 1.377(9)
C12 H9 0.93
C13 C14 1.330(10)
C13 H8 0.93
C14 H7 0.93
C15 C16 1.528(8)
C15 C20 1.544(8)
C15 P1 1.842(6)
C15 H21 0.98
C16 C17 1.495(10)
C16 H19 0.97
C16 H20 0.97
C17 C18 1.502(10)
C17 H17 0.97
C17 H18 0.97
C18 C19 1.508(10)
C18 H15 0.97
C18 H16 0.97
C19 C20 1.543(10)
C19 H13 0.97
C19 H14 0.97
C20 H11 0.97
C20 H12 0.97
C21 C26 1.502(7)
C21 C22 1.517(7)
C21 P1 1.875(5)
C21 H32 0.98
C22 C23 1.575(8)
C22 H30 0.97
C22 H31 0.97
C23 C24 1.473(8)
C23 H28 0.97
C23 H29 0.97
C24 C25 1.495(9)
C24 H26 0.97
C24 H27 0.97
C25 C26 1.553(8)
C25 H24 0.97
C25 H25 0.97
C26 H22 0.97
C26 H23 0.97
C27 C32 1.500(7)
C27 C28 1.552(9)
C27 P1 1.847(5)
C27 H43 0.98
C28 C29 1.521(8)
C28 H41 0.97
C28 H42 0.97
C29 C30 1.453(10)
C29 H39 0.97
C29 H40 0.97
C30 C31 1.534(12)
C30 H37 0.97
C30 H38 0.97
C31 C32 1.527(8)
C31 H35 0.97
C31 H36 0.97
C32 H33 0.97
C32 H34 0.97
B1 N1 1.579(7)
B1 N2 1.573(7)
B1 Cu1 2.785(8)
B1 H5 1.1766
B1 H6 1.1595
Cu1 P1 2.2161(16)
Cu1 S3 2.2591(17)
Cu1 S1 2.3715(18)
Cu1 H5 1.8657

loop_
_geom_torsion_atom_site_label_1
_geom_torsion_atom_site_label_2
_geom_torsion_atom_site_label_3
_geom_torsion_atom_site_label_4
_geom_torsion
C14 C2 C3 C11 -0.9(9)
S2 C2 C3 C11 177.7(5)
C14 C2 C3 N1 -178.3(6)
S2 C2 C3 N1 0.3(6)
C10 C5 C6 N2 179.9(5)
S4 C5 C6 N2 -0.3(6)
C10 C5 C6 C7 -0.6(8)
S4 C5 C6 C7 179.1(4)
C5 C6 C7 C8 0.6(8)
N2 C6 C7 C8 180.0(5)
C6 C7 C8 C9 0.5(9)
C7 C8 C9 C10 -1.6(10)
C6 C5 C10 C9 -0.5(8)
S4 C5 C10 C9 179.8(5)
C8 C9 C10 C5 1.6(9)
N1 C3 C11 C12 178.6(6)
C2 C3 C11 C12 1.8(9)
C3 C11 C12 C13 -2.0(10)
C11 C12 C13 C14 1.3(11)
C12 C13 C14 C2 -0.5(12)
C3 C2 C14 C13 0.2(11)
S2 C2 C14 C13 -178.0(6)
C20 C15 C16 C17 55.1(8)
P1 C15 C16 C17 179.4(5)
C15 C16 C17 C18 -55.8(9)
C16 C17 C18 C19 56.5(10)
C17 C18 C19 C20 -56.7(9)
C18 C19 C20 C15 56.8(8)
C16 C15 C20 C19 -55.5(7)
P1 C15 C20 C19 -179.0(5)
C26 C21 C22 C23 -56.3(6)
P1 C21 C22 C23 174.5(4)
C21 C22 C23 C24 55.5(7)
C22 C23 C24 C25 -55.9(7)
C23 C24 C25 C26 55.7(8)
C22 C21 C26 C25 56.9(7)
P1 C21 C26 C25 -171.7(5)
C24 C25 C26 C21 -55.5(7)
C32 C27 C28 C29 55.8(7)
P1 C27 C28 C29 -170.5(4)
C27 C28 C29 C30 -55.2(8)
C28 C29 C30 C31 54.4(9)
C29 C30 C31 C32 -55.5(9)
C28 C27 C32 C31 -55.9(7)
P1 C27 C32 C31 175.9(5)
C30 C31 C32 C27 56.2(8)
S1 C1 N1 C3 173.3(4)
S2 C1 N1 C3 -4.5(6)
S1 C1 N1 B1 -3.1(8)
S2 C1 N1 B1 179.0(4)
C11 C3 N1 C1 -174.2(6)
C2 C3 N1 C1 2.8(6)
C11 C3 N1 B1 2.2(9)
C2 C3 N1 B1 179.2(5)
N2 B1 N1 C1 -66.1(7)
Cu1 B1 N1 C1 27.1(5)
N2 B1 N1 C3 117.7(6)
Cu1 B1 N1 C3 -149.1(4)
S3 C4 N2 C6 -176.9(4)
S4 C4 N2 C6 -0.9(5)
S3 C4 N2 B1 -6.4(8)
S4 C4 N2 B1 169.6(4)
C5 C6 N2 C4 0.8(6)
C7 C6 N2 C4 -178.6(5)
C5 C6 N2 B1 -169.9(5)
C7 C6 N2 B1 10.7(8)
N1 B1 N2 C4 123.0(6)
Cu1 B1 N2 C4 26.6(5)
N1 B1 N2 C6 -67.6(7)
Cu1 B1 N2 C6 -164.0(4)
C16 C15 P1 C27 -174.1(4)
C20 C15 P1 C27 -50.6(5)
C16 C15 P1 C21 73.9(5)
C20 C15 P1 C21 -162.6(4)
C16 C15 P1 Cu1 -52.9(5)
C20 C15 P1 Cu1 70.6(5)
C32 C27 P1 C15 -52.5(6)
C28 C27 P1 C15 179.0(4)
C32 C27 P1 C21 60.2(6)
C28 C27 P1 C21 -68.2(4)
C32 C27 P1 Cu1 -175.4(4)
C28 C27 P1 Cu1 56.1(4)
C26 C21 P1 C15 -103.5(5)
C22 C21 P1 C15 25.4(5)
C26 C21 P1 C27 145.0(5)
C22 C21 P1 C27 -86.1(5)
C26 C21 P1 Cu1 22.8(5)
C22 C21 P1 Cu1 151.7(4)
N1 C1 S1 Cu1 -28.4(5)
S2 C1 S1 Cu1 149.3(3)
C14 C2 S2 C1 176.1(7)
C3 C2 S2 C1 -2.3(5)
N1 C1 S2 C2 3.9(4)
S1 C1 S2 C2 -174.2(4)
N2 C4 S3 Cu1 -24.8(5)
S4 C4 S3 Cu1 159.5(3)
N2 C4 S4 C5 0.6(4)
S3 C4 S4 C5 177.0(3)
C10 C5 S4 C4 179.6(5)
C6 C5 S4 C4 -0.2(4)
